data_4084362
loop_
_publ_author_name
'Izod, Keith'
'Wills, Corinne'
'Anderson, Emma'
'Harrington, Ross W.'
'Probert, Michael R.'

_publ_section_title
;
 Insights into the Stability and Structures of Phosphine-Boranes and Their
 \a-Metalated Derivatives
;
_journal_issue 19
_journal_name_full Organometallics
_journal_page_first 5283
_journal_paper_doi 10.1021/om5005995
_journal_volume 33
_journal_year 2014
_chemical_formula_moiety 'C19 H29 B P2'
_chemical_formula_sum 'C19 H29 B P2'
_chemical_formula_weight 330.17
_chemical_name_systematic
;
 ?
;
_space_group_crystal_system monoclinic
_space_group_IT_number 4
_space_group_name_Hall 'P 2yb'
_space_group_name_H-M_alt 'P 1 21 1'
_symmetry_space_group_name_Hall 'P 2yb'
_symmetry_space_group_name_H-M 'P 1 21 1'
_atom_sites_solution_hydrogens mixed
_audit_creation_date 2014-04-02
_audit_creation_method
;
Olex2 1.2-alpha
(compiled 2014.03.19 svn.r2915 for OlexSys, GUI svn.r4811)
;
_cell_angle_alpha 90
_cell_angle_beta 108.572(6)
_cell_angle_gamma 90
_cell_formula_units_Z 2
_cell_length_a 9.9903(5)
_cell_length_b 9.5798(5)
_cell_length_c 10.6039(6)
_cell_measurement_reflns_used 2703
_cell_measurement_temperature 150
_cell_measurement_theta_max 28.3706
_cell_measurement_theta_min 3.0186
_cell_volume 962.00(9)
_computing_cell_refinement
;
CrysAlisPro, Agilent Technologies,
Version 1.171.35.21 (release 20-01-2012 CrysAlis171 .NET)
(compiled Jan 23 2012,18:06:46)
;
_computing_data_collection
;
CrysAlisPro, Agilent Technologies,
Version 1.171.35.21 (release 20-01-2012 CrysAlis171 .NET)
(compiled Jan 23 2012,18:06:46)
;
_computing_data_reduction
;
CrysAlisPro, Agilent Technologies,
Version 1.171.35.21 (release 20-01-2012 CrysAlis171 .NET)
(compiled Jan 23 2012,18:06:46)
;
_computing_molecular_graphics 'Olex2 (Dolomanov et al., 2009)'
_computing_publication_material 'Olex2 (Dolomanov et al., 2009)'
_computing_structure_refinement 'XL (Sheldrick, 2008)'
_diffrn_ambient_temperature 150.
_diffrn_detector_area_resol_mean 10.3968
_diffrn_measured_fraction_theta_full 0.998
_diffrn_measured_fraction_theta_max 0.838
_diffrn_measurement_device_type 'Xcalibur, Atlas, Gemini ultra'
_diffrn_measurement_method '\w scans'
_diffrn_orient_matrix_UB_11 0.0589111000
_diffrn_orient_matrix_UB_12 -0.0052565000
_diffrn_orient_matrix_UB_13 -0.0233579000
_diffrn_orient_matrix_UB_21 -0.0452120000
_diffrn_orient_matrix_UB_22 0.0088105000
_diffrn_orient_matrix_UB_23 -0.0662734000
_diffrn_orient_matrix_UB_31 0.0096558000
_diffrn_orient_matrix_UB_32 0.0733493000
_diffrn_orient_matrix_UB_33 0.0062789000
_diffrn_radiation_monochromator graphite
_diffrn_radiation_type MoK\a
_diffrn_radiation_wavelength 0.71073
_diffrn_reflns_av_R_equivalents 0.0266
_diffrn_reflns_av_unetI/netI 0.0451
_diffrn_reflns_Laue_measured_fraction_full 0.998
_diffrn_reflns_Laue_measured_fraction_max 0.838
_diffrn_reflns_limit_h_max 9
_diffrn_reflns_limit_h_min -12
_diffrn_reflns_limit_k_max 8
_diffrn_reflns_limit_k_min -12
_diffrn_reflns_limit_l_max 13
_diffrn_reflns_limit_l_min -13
_diffrn_reflns_number 5004
_diffrn_reflns_point_group_measured_fraction_full 0.812
_diffrn_reflns_point_group_measured_fraction_max 0.645
_diffrn_reflns_theta_full 25.000
_diffrn_reflns_theta_max 28.433
_diffrn_reflns_theta_min 3.025
_diffrn_source 'Enhance (Mo) X-ray Source'
_diffrn_standards_number 0
_exptl_absorpt_coefficient_mu 0.221
_exptl_absorpt_correction_T_max 1.00000
_exptl_absorpt_correction_T_min 0.95864
_exptl_absorpt_correction_type multi-scan
_exptl_absorpt_process_details
;
CrysAlisPro, Agilent Technologies,
Version 1.171.35.21 (release 20-01-2012 CrysAlis171 .NET)
(compiled Jan 23 2012,18:06:46)
Empirical absorption correction using spherical harmonics,
 implemented in SCALE3 ABSPACK scaling algorithm.
;
_exptl_crystal_colour 'clear light yellow'
_exptl_crystal_colour_lustre clear
_exptl_crystal_colour_modifier light
_exptl_crystal_colour_primary yellow
_exptl_crystal_density_diffrn 1.140
_exptl_crystal_description block
_exptl_crystal_F_000 356
_exptl_crystal_size_max 0.15
_exptl_crystal_size_mid 0.1
_exptl_crystal_size_min 0.1
_refine_diff_density_max 0.309
_refine_diff_density_min -0.287
_refine_diff_density_rms 0.045
_refine_ls_abs_structure_details
;
 Flack x determined using 887 quotients [(I+)-(I-)]/[(I+)+(I-)]
 (Parsons and Flack (2004), Acta Cryst. A60, s61).
;
_refine_ls_abs_structure_Flack 0.05(8)
_refine_ls_extinction_method none
_refine_ls_goodness_of_fit_ref 1.075
_refine_ls_hydrogen_treatment mixed
_refine_ls_matrix_type full
_refine_ls_number_parameters 215
_refine_ls_number_reflns 3135
_refine_ls_number_restraints 1
_refine_ls_restrained_S_all 1.074
_refine_ls_R_factor_all 0.0409
_refine_ls_R_factor_gt 0.0357
_refine_ls_shift/su_max 0.000
_refine_ls_shift/su_mean 0.000
_refine_ls_structure_factor_coef Fsqd
_refine_ls_weighting_details 'w=1/[\s^2^(Fo^2^)+(0.0333P)^2^+0.1807P] where P=(Fo^2^+2Fc^2^)/3'
_refine_ls_weighting_scheme calc
_refine_ls_wR_factor_gt 0.0787
_refine_ls_wR_factor_ref 0.0832
_reflns_Friedel_coverage 0.455
_reflns_Friedel_fraction_full 0.601
_reflns_Friedel_fraction_max 0.429
_reflns_number_gt 2918
_reflns_number_total 3135
_reflns_threshold_expression 'I > 2\s(I)'
_cod_data_source_file om5005995_si_002.cif
_cod_data_source_block 1a
_cod_depositor_comments 'Adding full bibliography for 4084362--4084367.cif.'
_cod_database_code 4084362
_shelxl_version_number 2013-4
_shelx_space_group_comment
;
The symmetry employed for this shelxl refinement is uniquely defined
by the following loop, which should always be used as a source of
symmetry information in preference to the above space-group names.
They are only intended as comments.
;
_shelx_estimated_absorpt_t_max 0.978
_shelx_estimated_absorpt_t_min 0.968
_reflns_odcompleteness_completeness 99.72
_reflns_odcompleteness_iscentric 1
_reflns_odcompleteness_theta 24.97
_olex2_refinement_description
;
1. Fixed Uiso
 At 1.2 times of:
  All C(H) groups, All C(H,H) groups
 At 1.5 times of:
  All C(H,H,H) groups
2.a Ternary CH refined with riding coordinates:
 C2(H2), C5(H5)
2.b Secondary CH2 refined with riding coordinates:
 C1(H1D,H1E)
2.c Aromatic/amide H refined with riding coordinates:
 C9(H9), C10(H10), C11(H11), C12(H12), C13(H13), C15(H15), C16(H16), C17(H17),
 C18(H18), C19(H19)
2.d Idealised Me refined as rotating group:
 C3(H3A,H3B,H3C), C4(H4A,H4B,H4C), C6(H6A,H6B,H6C), C7(H7A,H7B,H7C)
;

loop_
_space_group_symop_operation_xyz
'x, y, z'
'-x, y+1/2, -z'

loop_
_atom_site_label
_atom_site_type_symbol
_atom_site_fract_x
_atom_site_fract_y
_atom_site_fract_z
_atom_site_U_iso_or_equiv
_atom_site_adp_type
_atom_site_occupancy
_atom_site_site_symmetry_order
_atom_site_calc_flag
_atom_site_refinement_flags_posn
P1 P 0.79990(8) 0.84801(9) 0.41599(8) 0.0260(2) Uani 1 1 d .
P2 P 0.53215(8) 1.02779(8) 0.29078(7) 0.02150(19) Uani 1 1 d .
C1 C 0.6034(3) 0.8605(4) 0.3604(3) 0.0236(6) Uani 1 1 d .
H1D H 0.5642 0.7873 0.2928 0.028 Uiso 1 1 calc R
H1E H 0.5707 0.8404 0.4374 0.028 Uiso 1 1 calc R
C2 C 0.8189(3) 0.6686(4) 0.3548(3) 0.0330(8) Uani 1 1 d .
H2 H 0.9217 0.6451 0.3900 0.040 Uiso 1 1 calc R
C3 C 0.7413(4) 0.5526(4) 0.3997(4) 0.0413(9) Uani 1 1 d .
H3A H 0.7531 0.4650 0.3568 0.062 Uiso 1 1 calc GR
H3B H 0.6407 0.5757 0.3749 0.062 Uiso 1 1 calc GR
H3C H 0.7800 0.5422 0.4966 0.062 Uiso 1 1 calc GR
C4 C 0.7796(4) 0.6701(4) 0.2033(3) 0.0413(9) Uani 1 1 d .
H4A H 0.8105 0.5828 0.1731 0.062 Uiso 1 1 calc GR
H4B H 0.8261 0.7491 0.1757 0.062 Uiso 1 1 calc GR
H4C H 0.6770 0.6794 0.1638 0.062 Uiso 1 1 calc GR
C5 C 0.8365(3) 0.8125(4) 0.5964(3) 0.0309(8) Uani 1 1 d .
H5 H 0.7719 0.7370 0.6072 0.037 Uiso 1 1 calc R
C6 C 0.9898(4) 0.7636(5) 0.6564(4) 0.0434(10) Uani 1 1 d .
H6A H 1.0139 0.7571 0.7533 0.065 Uiso 1 1 calc GR
H6B H 1.0528 0.8307 0.6340 0.065 Uiso 1 1 calc GR
H6C H 1.0007 0.6718 0.6201 0.065 Uiso 1 1 calc GR
C7 C 0.8121(4) 0.9439(5) 0.6681(4) 0.0468(10) Uani 1 1 d .
H7A H 0.8361 0.9247 0.7635 0.070 Uiso 1 1 calc GR
H7B H 0.7127 0.9715 0.6325 0.070 Uiso 1 1 calc GR
H7C H 0.8719 1.0196 0.6542 0.070 Uiso 1 1 calc GR
C8 C 0.3421(3) 1.0001(3) 0.2262(3) 0.0228(7) Uani 1 1 d .
C9 C 0.2593(3) 1.0882(4) 0.1281(3) 0.0328(8) Uani 1 1 d .
H9 H 0.3023 1.1601 0.0927 0.039 Uiso 1 1 calc R
C10 C 0.1136(3) 1.0711(4) 0.0819(4) 0.0411(9) Uani 1 1 d .
H10 H 0.0575 1.1304 0.0135 0.049 Uiso 1 1 calc R
C11 C 0.0503(3) 0.9701(4) 0.1338(4) 0.0396(9) Uani 1 1 d .
H11 H -0.0494 0.9594 0.1016 0.047 Uiso 1 1 calc R
C12 C 0.1310(3) 0.8832(4) 0.2329(3) 0.0376(9) Uani 1 1 d .
H12 H 0.0867 0.8140 0.2702 0.045 Uiso 1 1 calc R
C13 C 0.2770(3) 0.8971(3) 0.2782(3) 0.0281(7) Uani 1 1 d .
H13 H 0.3326 0.8360 0.3450 0.034 Uiso 1 1 calc R
C14 C 0.5869(3) 1.0539(3) 0.1450(3) 0.0217(7) Uani 1 1 d .
C15 C 0.5458(3) 0.9626(4) 0.0376(3) 0.0305(8) Uani 1 1 d .
H15 H 0.4879 0.8846 0.0400 0.037 Uiso 1 1 calc R
C16 C 0.5883(4) 0.9840(4) -0.0724(3) 0.0344(8) Uani 1 1 d .
H16 H 0.5593 0.9212 -0.1454 0.041 Uiso 1 1 calc R
C17 C 0.6731(3) 1.0967(4) -0.0766(3) 0.0315(8) Uani 1 1 d .
H17 H 0.7022 1.1115 -0.1526 0.038 Uiso 1 1 calc R
C18 C 0.7155(3) 1.1876(4) 0.0294(3) 0.0302(8) Uani 1 1 d .
H18 H 0.7738 1.2650 0.0266 0.036 Uiso 1 1 calc R
C19 C 0.6729(3) 1.1663(3) 0.1407(3) 0.0259(7) Uani 1 1 d .
H19 H 0.7028 1.2287 0.2140 0.031 Uiso 1 1 calc R
B1 B 0.5789(4) 1.1809(4) 0.4129(4) 0.0284(8) Uani 1 1 d .
H1A H 0.538(3) 1.148(4) 0.496(3) 0.031(9) Uiso 1 1 d .
H1B H 0.690(4) 1.199(4) 0.444(4) 0.050(11) Uiso 1 1 d .
H1C H 0.518(4) 1.274(4) 0.360(3) 0.041(10) Uiso 1 1 d .

loop_
_atom_site_aniso_label
_atom_site_aniso_U_11
_atom_site_aniso_U_22
_atom_site_aniso_U_33
_atom_site_aniso_U_23
_atom_site_aniso_U_13
_atom_site_aniso_U_12
P1 0.0216(4) 0.0301(5) 0.0262(4) 0.0027(4) 0.0072(3) -0.0012(4)
P2 0.0232(4) 0.0217(4) 0.0200(4) -0.0005(3) 0.0074(3) -0.0009(3)
C1 0.0230(14) 0.0239(17) 0.0220(15) 0.0023(15) 0.0044(12) 0.0002(14)
C2 0.0264(17) 0.037(2) 0.0360(18) -0.0012(17) 0.0113(14) 0.0076(15)
C3 0.047(2) 0.029(2) 0.049(2) -0.0008(18) 0.0161(17) 0.0055(17)
C4 0.040(2) 0.049(2) 0.040(2) -0.0109(19) 0.0190(16) -0.0022(18)
C5 0.0271(16) 0.039(2) 0.0241(16) 0.0063(15) 0.0048(13) 0.0015(14)
C6 0.0300(18) 0.058(3) 0.036(2) 0.0092(19) 0.0012(15) 0.0032(18)
C7 0.053(2) 0.054(3) 0.028(2) -0.0037(19) 0.0069(17) 0.002(2)
C8 0.0235(14) 0.0244(18) 0.0211(14) -0.0027(13) 0.0081(11) 0.0001(13)
C9 0.0353(18) 0.034(2) 0.0303(18) 0.0094(16) 0.0126(14) 0.0013(15)
C10 0.0314(18) 0.051(3) 0.038(2) 0.0144(18) 0.0069(15) 0.0106(16)
C11 0.0215(16) 0.050(2) 0.046(2) 0.0051(19) 0.0092(15) 0.0013(16)
C12 0.0272(17) 0.043(2) 0.044(2) 0.0084(18) 0.0130(15) -0.0025(16)
C13 0.0257(16) 0.0286(18) 0.0294(17) 0.0053(15) 0.0079(13) 0.0029(14)
C14 0.0229(14) 0.0223(18) 0.0202(15) 0.0012(13) 0.0072(11) 0.0025(12)
C15 0.0363(18) 0.0279(19) 0.0288(18) -0.0029(15) 0.0125(14) -0.0046(15)
C16 0.0434(19) 0.036(2) 0.0243(17) -0.0050(15) 0.0109(14) 0.0015(16)
C17 0.0364(18) 0.038(2) 0.0228(17) 0.0082(16) 0.0135(14) 0.0126(16)
C18 0.0270(17) 0.0342(19) 0.0306(17) 0.0096(16) 0.0107(13) 0.0004(14)
C19 0.0255(16) 0.0280(18) 0.0219(15) 0.0002(14) 0.0046(12) 0.0000(14)
B1 0.038(2) 0.023(2) 0.0265(19) -0.0047(17) 0.0130(16) -0.0020(17)

loop_
_atom_type_symbol
_atom_type_description
_atom_type_scat_dispersion_real
_atom_type_scat_dispersion_imag
_atom_type_scat_source
C C 0.0033 0.0016 'International Tables Vol C Tables 4.2.6.8 and 6.1.1.4'
H H 0.0000 0.0000 'International Tables Vol C Tables 4.2.6.8 and 6.1.1.4'
B B 0.0013 0.0007 'International Tables Vol C Tables 4.2.6.8 and 6.1.1.4'
P P 0.1023 0.0942 'International Tables Vol C Tables 4.2.6.8 and 6.1.1.4'

loop_
_geom_angle_atom_site_label_1
_geom_angle_atom_site_label_2
_geom_angle_atom_site_label_3
_geom_angle
C1 P1 C2 99.35(15)
C5 P1 C1 100.30(14)
C5 P1 C2 100.41(16)
C1 P2 C8 104.57(14)
C1 P2 C14 106.45(14)
C1 P2 B1 115.00(16)
C8 P2 B1 111.51(16)
C14 P2 C8 105.10(13)
C14 P2 B1 113.35(16)
P1 C1 H1D 108.5
P1 C1 H1E 108.5
P2 C1 P1 114.99(17)
P2 C1 H1D 108.5
P2 C1 H1E 108.5
H1D C1 H1E 107.5
P1 C2 H2 106.5
C3 C2 P1 116.5(2)
C3 C2 H2 106.5
C3 C2 C4 110.6(3)
C4 C2 P1 109.7(3)
C4 C2 H2 106.5
C2 C3 H3A 109.5
C2 C3 H3B 109.5
C2 C3 H3C 109.5
H3A C3 H3B 109.5
H3A C3 H3C 109.5
H3B C3 H3C 109.5
C2 C4 H4A 109.5
C2 C4 H4B 109.5
C2 C4 H4C 109.5
H4A C4 H4B 109.5
H4A C4 H4C 109.5
H4B C4 H4C 109.5
P1 C5 H5 109.1
C6 C5 P1 109.0(2)
C6 C5 H5 109.1
C7 C5 P1 110.5(2)
C7 C5 H5 109.1
C7 C5 C6 110.0(3)
C5 C6 H6A 109.5
C5 C6 H6B 109.5
C5 C6 H6C 109.5
H6A C6 H6B 109.5
H6A C6 H6C 109.5
H6B C6 H6C 109.5
C5 C7 H7A 109.5
C5 C7 H7B 109.5
C5 C7 H7C 109.5
H7A C7 H7B 109.5
H7A C7 H7C 109.5
H7B C7 H7C 109.5
C9 C8 P2 119.6(2)
C13 C8 P2 121.2(2)
C13 C8 C9 119.1(3)
C8 C9 H9 120.0
C8 C9 C10 120.0(3)
C10 C9 H9 120.0
C9 C10 H10 119.7
C11 C10 C9 120.6(3)
C11 C10 H10 119.7
C10 C11 H11 119.9
C10 C11 C12 120.1(3)
C12 C11 H11 119.9
C11 C12 H12 120.0
C11 C12 C13 119.9(3)
C13 C12 H12 120.0
C8 C13 C12 120.3(3)
C8 C13 H13 119.9
C12 C13 H13 119.9
C15 C14 P2 121.4(2)
C19 C14 P2 119.5(2)
C19 C14 C15 119.1(3)
C14 C15 H15 119.7
C16 C15 C14 120.6(3)
C16 C15 H15 119.7
C15 C16 H16 119.9
C15 C16 C17 120.1(3)
C17 C16 H16 119.9
C16 C17 H17 120.0
C18 C17 C16 119.9(3)
C18 C17 H17 120.0
C17 C18 H18 119.9
C17 C18 C19 120.1(3)
C19 C18 H18 119.9
C14 C19 C18 120.1(3)
C14 C19 H19 120.0
C18 C19 H19 120.0
P2 B1 H1A 103.8(17)
P2 B1 H1B 110(2)
P2 B1 H1C 107.3(18)
H1A B1 H1B 114(2)
H1A B1 H1C 110(2)
H1B B1 H1C 111(3)

loop_
_geom_bond_atom_site_label_1
_geom_bond_atom_site_label_2
_geom_bond_distance
P1 C1 1.865(3)
P1 C2 1.868(4)
P1 C5 1.861(3)
P2 C1 1.813(3)
P2 C8 1.821(3)
P2 C14 1.814(3)
P2 B1 1.913(4)
C1 H1D 0.9900
C1 H1E 0.9900
C2 H2 1.0000
C2 C3 1.516(5)
C2 C4 1.528(5)
C3 H3A 0.9800
C3 H3B 0.9800
C3 H3C 0.9800
C4 H4A 0.9800
C4 H4B 0.9800
C4 H4C 0.9800
C5 H5 1.0000
C5 C6 1.533(4)
C5 C7 1.529(5)
C6 H6A 0.9800
C6 H6B 0.9800
C6 H6C 0.9800
C7 H7A 0.9800
C7 H7B 0.9800
C7 H7C 0.9800
C8 C9 1.389(4)
C8 C13 1.389(4)
C9 H9 0.9500
C9 C10 1.390(5)
C10 H10 0.9500
C10 C11 1.364(5)
C11 H11 0.9500
C11 C12 1.381(5)
C12 H12 0.9500
C12 C13 1.389(4)
C13 H13 0.9500
C14 C15 1.390(4)
C14 C19 1.387(4)
C15 H15 0.9500
C15 C16 1.377(4)
C16 H16 0.9500
C16 C17 1.382(5)
C17 H17 0.9500
C17 C18 1.378(5)
C18 H18 0.9500
C18 C19 1.391(4)
C19 H19 0.9500
B1 H1A 1.13(3)
B1 H1B 1.07(4)
B1 H1C 1.12(4)

loop_
_geom_torsion_atom_site_label_1
_geom_torsion_atom_site_label_2
_geom_torsion_atom_site_label_3
_geom_torsion_atom_site_label_4
_geom_torsion
P2 C8 C9 C10 -177.6(3)
P2 C8 C13 C12 176.2(3)
P2 C14 C15 C16 180.0(2)
P2 C14 C19 C18 -179.9(2)
C1 P1 C2 C3 -54.0(3)
C1 P1 C2 C4 72.5(2)
C1 P1 C5 C6 166.5(3)
C1 P1 C5 C7 -72.5(3)
C1 P2 C8 C9 -158.1(3)
C1 P2 C8 C13 25.5(3)
C1 P2 C14 C15 61.1(3)
C1 P2 C14 C19 -118.1(2)
C2 P1 C1 P2 -138.87(18)
C2 P1 C5 C6 64.9(3)
C2 P1 C5 C7 -174.2(3)
C5 P1 C1 P2 118.65(19)
C5 P1 C2 C3 48.3(3)
C5 P1 C2 C4 174.9(2)
C8 P2 C1 P1 172.50(17)
C8 P2 C14 C15 -49.5(3)
C8 P2 C14 C19 131.4(2)
C8 C9 C10 C11 1.3(5)
C9 C8 C13 C12 -0.3(5)
C9 C10 C11 C12 -0.2(6)
C10 C11 C12 C13 -1.2(6)
C11 C12 C13 C8 1.4(5)
C13 C8 C9 C10 -1.0(5)
C14 P2 C1 P1 61.6(2)
C14 P2 C8 C9 -46.2(3)
C14 P2 C8 C13 137.4(3)
C14 C15 C16 C17 0.3(5)
C15 C14 C19 C18 0.9(4)
C15 C16 C17 C18 0.1(5)
C16 C17 C18 C19 -0.1(5)
C17 C18 C19 C14 -0.4(5)
C19 C14 C15 C16 -0.8(5)
B1 P2 C1 P1 -64.9(2)
B1 P2 C8 C9 77.0(3)
B1 P2 C8 C13 -99.4(3)
B1 P2 C14 C15 -171.5(3)
B1 P2 C14 C19 9.3(3)
